data_4126296
loop_
_publ_author_name
'Gu, Lianghu'
'Wolf, Lawrence M.'
'Zieli\'nski, Adam'
'Thiel, Walter'
'Alcarazo, Manuel'

_publ_section_title
;
 \a-Dicationic Chelating Phosphines: Synthesis and Application to the
 Hydroarylation of Dienes.
;
_journal_issue 13
_journal_name_full 'Journal of the American Chemical Society'
_journal_page_first 4948
_journal_page_last 4953
_journal_paper_doi 10.1021/jacs.7b01441
_journal_volume 139
_journal_year 2017
_chemical_compound_source dichlormethane
_chemical_formula_moiety '2(F6 Sb), C30 D3 Cl H34 N5 P2 Rh, C2 D3 N'
_chemical_formula_sum 'C32 H34 Cl D6 F12 N6 P2 Rh Sb2'
_chemical_formula_weight 1186.53
_space_group_crystal_system monoclinic
_space_group_IT_number 14
_space_group_name_Hall '-P 2ybc'
_space_group_name_H-M_alt 'P 1 21/c 1'
_symmetry_cell_setting monoclinic
_symmetry_Int_Tables_number 14
_symmetry_space_group_name_Hall '-P 2ybc'
_symmetry_space_group_name_H-M 'P 1 21/c 1'
_atom_sites_solution_hydrogens geom
_atom_sites_solution_primary direct
_atom_sites_solution_secondary difmap
_audit_block_code GUN-GB-190
_audit_creation_date 2014-05-15
_audit_creation_method
;
Olex2 1.2
(compiled 2014.03.20 svn.r2914 for OlexSys, GUI svn.r4816)
;
_cell_angle_alpha 90
_cell_angle_beta 111.088(2)
_cell_angle_gamma 90
_cell_formula_units_Z 4
_cell_length_a 17.492(2)
_cell_length_b 15.774(2)
_cell_length_c 17.985(2)
_cell_measurement_reflns_used 9823
_cell_measurement_temperature 100
_cell_measurement_theta_max 29.8589
_cell_measurement_theta_min 2.2956
_cell_volume 4630.1(9)
_computing_cell_refinement 'SAINT software (Bruker AXS, 2004)'
_computing_data_collection 'APEX2 (Bruker AXS, 2005-2013)'
_computing_data_reduction 'SAINT software (Bruker AXS, 2004)'
_computing_molecular_graphics 'DIAMOND (Crystal Impact GbR, 1997-2012)'
_computing_publication_material 'Olex2 (Dolomanov et al., 2009)'
_computing_structure_refinement 'SHELXL (G. M. Sheldrick, 2013)'
_computing_structure_solution 'SHELXS (G. M. Sheldrick, 2013)'
_diffrn_ambient_temperature 100
_diffrn_detector_area_resol_mean 66.67
_diffrn_measured_fraction_theta_full 0.996
_diffrn_measured_fraction_theta_max 0.995
_diffrn_measurement_device_type 'Bruker-AXS Kappa Mach3 APEX-II'
_diffrn_measurement_method 'CCD \f- and \w-scans'
_diffrn_radiation_monochromator 'Incoatec Helios mirrors'
_diffrn_radiation_type Mo-K\a
_diffrn_radiation_wavelength 0.71073
_diffrn_reflns_av_R_equivalents 0.0730
_diffrn_reflns_av_unetI/netI 0.0455
_diffrn_reflns_Laue_measured_fraction_full 0.996
_diffrn_reflns_Laue_measured_fraction_max 0.995
_diffrn_reflns_limit_h_max 25
_diffrn_reflns_limit_h_min -25
_diffrn_reflns_limit_k_max 22
_diffrn_reflns_limit_k_min -22
_diffrn_reflns_limit_l_max 26
_diffrn_reflns_limit_l_min -26
_diffrn_reflns_number 129694
_diffrn_reflns_point_group_measured_fraction_full 0.996
_diffrn_reflns_point_group_measured_fraction_max 0.995
_diffrn_reflns_theta_full 25.242
_diffrn_reflns_theta_max 31.082
_diffrn_reflns_theta_min 2.296
_diffrn_source 1\mS
_diffrn_standards_number 0
_exptl_absorpt_coefficient_mu 1.716
_exptl_absorpt_correction_T_max 0.89036
_exptl_absorpt_correction_T_min 0.82780
_exptl_absorpt_correction_type gaussian
_exptl_absorpt_process_details 'SADABS (Bruker AXS, 2012)'
_exptl_crystal_colour orange
_exptl_crystal_density_diffrn 1.702
_exptl_crystal_description block
_exptl_crystal_F_000 2304
_exptl_crystal_size_max 0.10
_exptl_crystal_size_mid 0.10
_exptl_crystal_size_min 0.10
_refine_diff_density_max 3.413
_refine_diff_density_min -2.006
_refine_diff_density_rms 0.136
_refine_ls_extinction_method none
_refine_ls_goodness_of_fit_ref 1.059
_refine_ls_hydrogen_treatment constr
_refine_ls_matrix_type full
_refine_ls_number_parameters 511
_refine_ls_number_reflns 14793
_refine_ls_number_restraints 0
_refine_ls_restrained_S_all 1.059
_refine_ls_R_factor_all 0.0748
_refine_ls_R_factor_gt 0.0511
_refine_ls_shift/su_max 0.001
_refine_ls_shift/su_mean 0.000
_refine_ls_structure_factor_coef Fsqd
_refine_ls_weighting_details 'w=1/[\s^2^(Fo^2^)+(0.0280P)^2^+20.7124P] where P=(Fo^2^+2Fc^2^)/3'
_refine_ls_weighting_scheme calc
_refine_ls_wR_factor_gt 0.1030
_refine_ls_wR_factor_ref 0.1098
_reflns_Friedel_coverage 0.000
_reflns_number_gt 11201
_reflns_number_total 14793
_reflns_threshold_expression 'I > 2\s(I)'
_cod_data_source_file ja7b01441_si_005.cif
_cod_data_source_block 8766sadabs
_cod_depositor_comments
;
The following automatic conversions were performed:

'_symmetry_cell_setting' value 'MONOCLINIC' changed to 'monoclinic'
according to
/home/data/users/saulius/crontab/automatic-downloads/rss-feeds/ACS/lib/dictionaries/cif_core.dic
dictionary named 'cif_core.dic' version 2.4.2 from 2011-04-26.

Automatic conversion script
Id: cif_fix_values 4973 2017-02-22 13:04:09Z antanas 

 Adding full bibliography for 4126295--4126297.cif.
;
_cod_original_cell_volume 4629.8(11)
_cod_original_sg_symbol_Hall '-p 2ybc'
_cod_original_sg_symbol_H-M P21/c
_cod_database_code 4126296
_shelxl_version_number 2014-3
_shelx_space_group_comment
;
The symmetry employed for this shelxl refinement is uniquely defined
by the following loop, which should always be used as a source of
symmetry information in preference to the above space-group names.
They are only intended as comments.
;
_olex2_refinement_description
;
1. Fixed Uiso
 At 1.2 times of:
  All C(H) groups, All C(H,H) groups
 At 1.5 times of:
  All C(H,H,H) groups
2.a Secondary CH2 refined with riding coordinates:
 C2(H2A,H2B), C3(H3A,H3B), C7(H7A,H7B), C8(H8A,H8B)
2.b Aromatic/amide H refined with riding coordinates:
 C12(H12), C13(H13), C14(H14), C15(H15), C18(H18), C19(H19), C20(H20),
 C21(H21), C22(H22), C24(H24), C25(H25), C26(H26), C27(H27), C28(H28)
2.c Idealised Me refined as rotating group:
 C4(H4A,H4B,H4C), C5(H5A,H5B,H5C), C9(H9A,H9B,H9C), C10(H10A,H10B,H10C),
 C30(D30A,D30B,D30C), C32(D32A,D32B,D32C)
;

loop_
_space_group_symop_operation_xyz
'x, y, z'
'-x, y+1/2, -z+1/2'
'-x, -y, -z'
'x, -y-1/2, z-1/2'

loop_
_atom_site_label
_atom_site_type_symbol
_atom_site_fract_x
_atom_site_fract_y
_atom_site_fract_z
_atom_site_U_iso_or_equiv
_atom_site_adp_type
_atom_site_occupancy
_atom_site_site_symmetry_order
_atom_site_calc_flag
_atom_site_refinement_flags_posn
Sb1 Sb 0.60534(2) 0.54366(2) 0.84431(2) 0.03005(7) Uani 1 1 d .
F1 F 0.6870(2) 0.5637(2) 0.94409(16) 0.0540(9) Uani 1 1 d .
F2 F 0.5478(2) 0.4757(2) 0.89191(19) 0.0600(10) Uani 1 1 d .
F3 F 0.6635(2) 0.44984(19) 0.83106(18) 0.0463(7) Uani 1 1 d .
F4 F 0.52503(18) 0.52199(19) 0.74413(16) 0.0405(7) Uani 1 1 d .
F5 F 0.5509(3) 0.6394(2) 0.8578(2) 0.0702(12) Uani 1 1 d .
F6 F 0.6607(2) 0.61315(19) 0.79508(17) 0.0481(8) Uani 1 1 d .
Sb2 Sb 0.13713(2) 0.31926(2) 0.80929(2) 0.03344(8) Uani 1 1 d .
F7 F 0.1178(2) 0.2285(2) 0.86691(18) 0.0543(9) Uani 1 1 d .
F8 F 0.1319(4) 0.2459(3) 0.7277(2) 0.0942(16) Uani 1 1 d .
F9 F 0.0251(2) 0.3408(3) 0.7603(2) 0.0726(12) Uani 1 1 d .
F10 F 0.1603(2) 0.4083(3) 0.7520(2) 0.0629(10) Uani 1 1 d .
F11 F 0.1408(3) 0.3919(3) 0.8912(2) 0.0797(13) Uani 1 1 d .
F12 F 0.24933(19) 0.3003(3) 0.8592(2) 0.0830(15) Uani 1 1 d .
Rh1 Rh 0.31796(2) 0.59131(2) 0.65169(2) 0.01865(6) Uani 1 1 d .
Cl1 Cl 0.33915(7) 0.72713(7) 0.71086(6) 0.0317(2) Uani 1 1 d .
P1 P 0.30113(6) 0.47447(6) 0.58787(6) 0.01741(18) Uani 1 1 d .
P2 P 0.31234(6) 0.65079(7) 0.53953(6) 0.01954(19) Uani 1 1 d .
N1 N 0.45465(18) 0.3941(2) 0.61918(18) 0.0187(6) Uani 1 1 d .
N2 N 0.39421(18) 0.3574(2) 0.70188(18) 0.0181(6) Uani 1 1 d .
N3 N 0.2058(2) 0.3203(2) 0.55465(19) 0.0228(7) Uani 1 1 d .
N4 N 0.1440(2) 0.4327(2) 0.5777(2) 0.0238(7) Uani 1 1 d .
N5 N 0.3269(2) 0.5460(2) 0.7633(2) 0.0279(7) Uani 1 1 d .
C1 C 0.3877(2) 0.4008(2) 0.6372(2) 0.0181(7) Uani 1 1 d .
C2 C 0.5165(2) 0.3403(3) 0.6784(2) 0.0212(8) Uani 1 1 d .
H2A H 0.5677 0.3724 0.7056 0.025 Uiso 1 1 calc R
H2B H 0.5294 0.2894 0.6529 0.025 Uiso 1 1 calc R
C3 C 0.4748(2) 0.3162(3) 0.7365(2) 0.0203(7) Uani 1 1 d .
H3A H 0.4691 0.2539 0.7391 0.024 Uiso 1 1 calc R
H3B H 0.5056 0.3381 0.7906 0.024 Uiso 1 1 calc R
C4 C 0.4811(2) 0.4448(3) 0.5660(2) 0.0228(8) Uani 1 1 d .
H4A H 0.4351 0.4789 0.5317 0.034 Uiso 1 1 calc GR
H4B H 0.5006 0.4075 0.5329 0.034 Uiso 1 1 calc GR
H4C H 0.5257 0.4824 0.5973 0.034 Uiso 1 1 calc GR
C5 C 0.3342(2) 0.3444(3) 0.7393(2) 0.0215(8) Uani 1 1 d .
H5A H 0.2886 0.3842 0.7168 0.032 Uiso 1 1 calc GR
H5B H 0.3599 0.3541 0.7968 0.032 Uiso 1 1 calc GR
H5C H 0.3135 0.2861 0.7297 0.032 Uiso 1 1 calc GR
C6 C 0.2125(2) 0.4020(3) 0.5738(2) 0.0197(7) Uani 1 1 d .
C7 C 0.1247(3) 0.2875(3) 0.5492(2) 0.0275(9) Uani 1 1 d .
H7A H 0.1295 0.2485 0.5938 0.033 Uiso 1 1 calc R
H7B H 0.0971 0.2577 0.4981 0.033 Uiso 1 1 calc R
C8 C 0.0791(3) 0.3677(3) 0.5544(3) 0.0328(10) Uani 1 1 d .
H8A H 0.0362 0.3814 0.5023 0.039 Uiso 1 1 calc R
H8B H 0.0533 0.3621 0.5949 0.039 Uiso 1 1 calc R
C9 C 0.2673(3) 0.2582(3) 0.5533(3) 0.0280(9) Uani 1 1 d .
H9A H 0.3145 0.2876 0.5482 0.042 Uiso 1 1 calc GR
H9B H 0.2435 0.2199 0.5080 0.042 Uiso 1 1 calc GR
H9C H 0.2851 0.2254 0.6030 0.042 Uiso 1 1 calc GR
C10 C 0.1223(3) 0.5189(3) 0.5909(3) 0.0316(10) Uani 1 1 d .
H10A H 0.1714 0.5548 0.6064 0.047 Uiso 1 1 calc GR
H10B H 0.0997 0.5192 0.6334 0.047 Uiso 1 1 calc GR
H10C H 0.0814 0.5409 0.5417 0.047 Uiso 1 1 calc GR
C11 C 0.2901(2) 0.4863(3) 0.4832(2) 0.0210(7) Uani 1 1 d .
C12 C 0.2754(2) 0.4219(3) 0.4268(2) 0.0229(8) Uani 1 1 d .
H12 H 0.2710 0.3647 0.4415 0.027 Uiso 1 1 calc R
C13 C 0.2672(3) 0.4413(3) 0.3493(2) 0.0267(9) Uani 1 1 d .
H13 H 0.2569 0.3975 0.3107 0.032 Uiso 1 1 calc R
C14 C 0.2740(3) 0.5246(3) 0.3280(2) 0.0275(9) Uani 1 1 d .
H14 H 0.2698 0.5374 0.2751 0.033 Uiso 1 1 calc R
C15 C 0.2869(3) 0.5889(3) 0.3831(2) 0.0253(8) Uani 1 1 d .
H15 H 0.2908 0.6459 0.3678 0.030 Uiso 1 1 calc R
C16 C 0.2944(2) 0.5703(3) 0.4616(2) 0.0204(7) Uani 1 1 d .
C17 C 0.2336(2) 0.7307(3) 0.4958(2) 0.0228(8) Uani 1 1 d .
C18 C 0.1579(3) 0.7081(3) 0.4403(3) 0.0320(10) Uani 1 1 d .
H18 H 0.1469 0.6509 0.4234 0.038 Uiso 1 1 calc R
C19 C 0.0990(3) 0.7693(3) 0.4100(3) 0.0433(13) Uani 1 1 d .
H19 H 0.0473 0.7541 0.3716 0.052 Uiso 1 1 calc R
C20 C 0.1140(3) 0.8531(3) 0.4348(3) 0.0438(13) Uani 1 1 d .
H20 H 0.0729 0.8950 0.4132 0.053 Uiso 1 1 calc R
C21 C 0.1891(3) 0.8754(3) 0.4913(3) 0.0377(11) Uani 1 1 d .
H21 H 0.1995 0.9325 0.5087 0.045 Uiso 1 1 calc R
C22 C 0.2486(3) 0.8146(3) 0.5222(3) 0.0292(9) Uani 1 1 d .
H22 H 0.2999 0.8297 0.5613 0.035 Uiso 1 1 calc R
C23 C 0.4075(2) 0.7003(3) 0.5422(2) 0.0215(7) Uani 1 1 d .
C24 C 0.4088(3) 0.7593(3) 0.4845(3) 0.0272(8) Uani 1 1 d .
H24 H 0.3592 0.7771 0.4444 0.033 Uiso 1 1 calc R
C25 C 0.4833(3) 0.7916(3) 0.4865(3) 0.0328(10) Uani 1 1 d .
H25 H 0.4845 0.8318 0.4476 0.039 Uiso 1 1 calc R
C26 C 0.5555(3) 0.7659(3) 0.5442(3) 0.0336(10) Uani 1 1 d .
H26 H 0.6063 0.7883 0.5451 0.040 Uiso 1 1 calc R
C27 C 0.5540(2) 0.7076(3) 0.6009(3) 0.0288(9) Uani 1 1 d .
H27 H 0.6039 0.6898 0.6406 0.035 Uiso 1 1 calc R
C28 C 0.4802(2) 0.6749(3) 0.6005(2) 0.0221(8) Uani 1 1 d .
H28 H 0.4795 0.6352 0.6400 0.027 Uiso 1 1 calc R
C29 C 0.3348(3) 0.5306(3) 0.8273(3) 0.0374(11) Uani 1 1 d .
C30 C 0.3436(5) 0.5077(4) 0.9085(3) 0.066(2) Uani 1 1 d .
D30A D 0.3063 0.4608 0.9072 0.099 Uiso 1 1 calc GR
D30B D 0.3301 0.5567 0.9349 0.099 Uiso 1 1 calc GR
D30C D 0.4002 0.4901 0.9380 0.099 Uiso 1 1 calc GR
N6 N 0.0821(3) 0.4972(3) 0.4002(3) 0.0444(10) Uani 1 1 d .
C31 C 0.0538(3) 0.4715(4) 0.3390(3) 0.0413(12) Uani 1 1 d .
C32 C 0.0155(5) 0.4367(5) 0.2599(4) 0.081(3) Uani 1 1 d .
D32A D 0.0324 0.4693 0.2221 0.122 Uiso 1 1 calc GR
D32B D -0.0442 0.4396 0.2443 0.122 Uiso 1 1 calc GR
D32C D 0.0323 0.3774 0.2597 0.122 Uiso 1 1 calc GR

loop_
_atom_site_aniso_label
_atom_site_aniso_U_11
_atom_site_aniso_U_22
_atom_site_aniso_U_33
_atom_site_aniso_U_23
_atom_site_aniso_U_13
_atom_site_aniso_U_12
Sb1 0.05167(19) 0.02134(14) 0.01930(12) -0.00086(10) 0.01538(12) -0.00238(13)
F1 0.088(3) 0.0463(19) 0.0197(13) -0.0034(12) 0.0094(14) -0.0225(17)
F2 0.077(2) 0.067(2) 0.0433(18) 0.0088(16) 0.0297(18) -0.0232(19)
F3 0.0553(19) 0.0357(17) 0.0401(16) 0.0054(13) 0.0078(14) 0.0131(14)
F4 0.0440(16) 0.0393(17) 0.0298(13) 0.0010(12) 0.0032(12) 0.0049(13)
F5 0.122(3) 0.046(2) 0.061(2) -0.0008(17) 0.056(2) 0.031(2)
F6 0.083(2) 0.0376(17) 0.0303(14) -0.0016(12) 0.0286(15) -0.0210(16)
Sb2 0.02705(14) 0.0493(2) 0.02323(13) 0.00484(13) 0.00818(11) -0.00369(14)
F7 0.0528(19) 0.069(2) 0.0393(16) 0.0159(16) 0.0148(14) -0.0151(17)
F8 0.178(5) 0.070(3) 0.047(2) -0.001(2) 0.056(3) 0.022(3)
F9 0.0303(16) 0.097(3) 0.075(3) 0.025(2) -0.0002(17) -0.0004(18)
F10 0.053(2) 0.071(3) 0.067(2) 0.032(2) 0.0247(18) -0.0044(18)
F11 0.110(3) 0.074(3) 0.059(2) -0.027(2) 0.035(2) -0.014(3)
F12 0.0271(16) 0.143(4) 0.082(3) 0.065(3) 0.0226(17) 0.014(2)
Rh1 0.01624(12) 0.01971(14) 0.01962(13) 0.00084(11) 0.00598(10) 0.00003(11)
Cl1 0.0328(5) 0.0283(5) 0.0312(5) -0.0062(4) 0.0080(4) -0.0069(4)
P1 0.0152(4) 0.0188(5) 0.0185(4) 0.0017(3) 0.0065(3) 0.0025(3)
P2 0.0155(4) 0.0195(5) 0.0217(4) 0.0032(4) 0.0044(3) 0.0011(4)
N1 0.0159(14) 0.0202(16) 0.0216(14) 0.0054(12) 0.0088(12) 0.0034(12)
N2 0.0170(14) 0.0212(16) 0.0172(14) 0.0035(12) 0.0074(11) 0.0021(12)
N3 0.0208(15) 0.0229(17) 0.0233(15) 0.0017(13) 0.0063(13) -0.0005(13)
N4 0.0184(15) 0.0243(18) 0.0283(17) 0.0004(13) 0.0080(13) -0.0002(13)
N5 0.037(2) 0.0230(18) 0.0258(17) -0.0001(14) 0.0140(15) -0.0040(15)
C1 0.0185(16) 0.0176(18) 0.0179(16) 0.0009(13) 0.0061(13) 0.0017(14)
C2 0.0172(16) 0.024(2) 0.0195(17) 0.0060(14) 0.0033(14) 0.0039(14)
C3 0.0173(16) 0.0224(19) 0.0197(16) 0.0057(14) 0.0051(13) 0.0033(14)
C4 0.0201(17) 0.025(2) 0.0264(18) 0.0066(15) 0.0121(15) 0.0033(15)
C5 0.0238(18) 0.024(2) 0.0211(17) 0.0027(15) 0.0134(15) -0.0001(15)
C6 0.0179(16) 0.0220(19) 0.0178(16) 0.0030(14) 0.0045(13) 0.0001(14)
C7 0.025(2) 0.031(2) 0.0250(19) -0.0020(17) 0.0078(16) -0.0115(17)
C8 0.0200(19) 0.038(3) 0.037(2) 0.001(2) 0.0066(17) -0.0059(18)
C9 0.031(2) 0.021(2) 0.029(2) 0.0008(16) 0.0070(17) 0.0002(17)
C10 0.0175(18) 0.037(3) 0.040(2) -0.002(2) 0.0096(17) 0.0066(17)
C11 0.0174(16) 0.027(2) 0.0184(16) 0.0031(14) 0.0056(14) 0.0042(15)
C12 0.0259(19) 0.021(2) 0.0219(17) -0.0017(15) 0.0089(15) 0.0044(15)
C13 0.029(2) 0.030(2) 0.0229(18) -0.0018(16) 0.0104(16) 0.0072(17)
C14 0.026(2) 0.034(2) 0.0215(18) 0.0040(16) 0.0071(16) 0.0035(17)
C15 0.029(2) 0.024(2) 0.0245(18) 0.0039(16) 0.0109(16) 0.0015(17)
C16 0.0179(16) 0.0231(19) 0.0203(16) 0.0002(14) 0.0071(14) -0.0005(14)
C17 0.0180(17) 0.025(2) 0.0230(18) 0.0045(15) 0.0048(14) 0.0021(15)
C18 0.026(2) 0.025(2) 0.039(2) -0.0025(18) 0.0054(18) 0.0019(17)
C19 0.030(2) 0.041(3) 0.043(3) -0.002(2) -0.006(2) 0.009(2)
C20 0.042(3) 0.035(3) 0.041(3) 0.003(2) -0.002(2) 0.024(2)
C21 0.040(3) 0.027(2) 0.039(2) -0.004(2) 0.005(2) 0.007(2)
C22 0.028(2) 0.028(2) 0.029(2) -0.0003(17) 0.0065(17) 0.0048(18)
C23 0.0217(18) 0.0196(19) 0.0249(18) -0.0026(15) 0.0105(15) -0.0002(15)
C24 0.027(2) 0.025(2) 0.032(2) 0.0026(17) 0.0141(17) 0.0001(17)
C25 0.038(2) 0.027(2) 0.043(3) -0.0061(19) 0.026(2) -0.0121(19)
C26 0.028(2) 0.038(3) 0.042(2) -0.020(2) 0.0216(19) -0.0102(19)
C27 0.0186(18) 0.033(2) 0.035(2) -0.0180(18) 0.0092(16) -0.0037(16)
C28 0.0219(17) 0.0204(19) 0.0249(18) -0.0056(15) 0.0095(15) 0.0021(15)
C29 0.061(3) 0.025(2) 0.029(2) -0.0048(18) 0.019(2) -0.007(2)
C30 0.133(7) 0.042(3) 0.029(3) -0.004(2) 0.036(3) -0.021(4)
N6 0.037(2) 0.047(3) 0.048(3) -0.006(2) 0.014(2) -0.002(2)
C31 0.029(2) 0.049(3) 0.045(3) -0.004(2) 0.012(2) 0.006(2)
C32 0.082(5) 0.085(6) 0.054(4) -0.020(4) -0.003(4) 0.025(4)

loop_
_atom_type_symbol
_atom_type_description
_atom_type_scat_dispersion_real
_atom_type_scat_dispersion_imag
_atom_type_scat_source
C C 0.0033 0.0016 'International Tables Vol C Tables 4.2.6.8 and 6.1.1.4'
D D 0.0000 0.0000 'International Tables Vol C Tables 4.2.6.8 and 6.1.1.4'
Cl Cl 0.1484 0.1585 'International Tables Vol C Tables 4.2.6.8 and 6.1.1.4'
F F 0.0171 0.0103 'International Tables Vol C Tables 4.2.6.8 and 6.1.1.4'
H H 0.0000 0.0000 'International Tables Vol C Tables 4.2.6.8 and 6.1.1.4'
N N 0.0061 0.0033 'International Tables Vol C Tables 4.2.6.8 and 6.1.1.4'
P P 0.1023 0.0942 'International Tables Vol C Tables 4.2.6.8 and 6.1.1.4'
Rh Rh -1.1178 0.9187 'International Tables Vol C Tables 4.2.6.8 and 6.1.1.4'
Sb Sb -0.5866 1.5461 'International Tables Vol C Tables 4.2.6.8 and 6.1.1.4'

loop_
_exptl_crystal_face_index_h
_exptl_crystal_face_index_k
_exptl_crystal_face_index_l
_exptl_crystal_face_perp_dist
2.00 -1.00 1.00 0.0500
-2.00 1.00 -1.00 0.0500
-2.00 -1.00 1.00 0.0500
2.00 1.00 -1.00 0.0500
0.00 1.00 1.00 0.0670
0.00 -1.00 -1.00 0.0330

loop_
_geom_angle_atom_site_label_1
_geom_angle_atom_site_label_2
_geom_angle_atom_site_label_3
_geom_angle
F1 Sb1 F2 90.50(15)
F1 Sb1 F6 90.47(14)
F2 Sb1 F6 178.60(17)
F3 Sb1 F1 89.61(15)
F3 Sb1 F2 90.72(17)
F3 Sb1 F4 89.27(13)
F3 Sb1 F6 90.28(15)
F4 Sb1 F1 178.86(15)
F4 Sb1 F2 89.70(15)
F4 Sb1 F6 89.34(13)
F5 Sb1 F1 89.28(18)
F5 Sb1 F2 91.16(18)
F5 Sb1 F3 177.82(18)
F5 Sb1 F4 91.83(16)
F5 Sb1 F6 87.85(17)
F7 Sb2 F9 91.86(16)
F7 Sb2 F10 177.81(16)
F8 Sb2 F7 89.63(18)
F8 Sb2 F9 89.8(2)
F8 Sb2 F10 89.51(19)
F8 Sb2 F11 179.0(2)
F8 Sb2 F12 91.4(2)
F9 Sb2 F10 90.15(17)
F11 Sb2 F7 89.67(18)
F11 Sb2 F9 89.5(2)
F11 Sb2 F10 91.22(19)
F11 Sb2 F12 89.3(2)
F12 Sb2 F7 88.79(16)
F12 Sb2 F9 178.6(2)
F12 Sb2 F10 89.21(16)
P1 Rh1 Cl1 173.98(4)
P1 Rh1 P2 85.58(4)
P2 Rh1 Cl1 88.53(4)
N5 Rh1 Cl1 86.09(11)
N5 Rh1 P1 99.78(11)
N5 Rh1 P2 174.55(11)
C1 P1 Rh1 110.56(12)
C1 P1 C6 100.12(17)
C6 P1 Rh1 123.25(13)
C11 P1 Rh1 114.09(14)
C11 P1 C1 108.65(17)
C11 P1 C6 98.51(17)
C16 P2 Rh1 110.19(13)
C17 P2 Rh1 117.96(13)
C17 P2 C16 104.72(18)
C17 P2 C23 104.84(19)
C23 P2 Rh1 114.84(13)
C23 P2 C16 102.78(17)
C1 N1 C2 110.5(3)
C1 N1 C4 129.7(3)
C4 N1 C2 117.9(3)
C1 N2 C3 111.6(3)
C1 N2 C5 129.5(3)
C5 N2 C3 118.9(3)
C6 N3 C7 110.4(3)
C6 N3 C9 131.2(3)
C9 N3 C7 117.2(3)
C6 N4 C8 110.6(4)
C6 N4 C10 130.4(4)
C10 N4 C8 118.5(3)
C29 N5 Rh1 172.0(4)
N1 C1 P1 124.9(3)
N2 C1 P1 122.8(3)
N2 C1 N1 111.7(3)
N1 C2 C3 103.3(3)
N2 C3 C2 102.8(3)
N3 C6 P1 128.3(3)
N4 C6 P1 119.6(3)
N4 C6 N3 111.9(3)
N3 C7 C8 102.6(3)
N4 C8 C7 103.2(3)
C12 C11 P1 126.8(3)
C16 C11 P1 112.8(3)
C16 C11 C12 120.4(4)
C13 C12 C11 119.8(4)
C12 C13 C14 120.1(4)
C15 C14 C13 120.4(4)
C14 C15 C16 120.2(4)
C11 C16 P2 117.3(3)
C11 C16 C15 119.0(4)
C15 C16 P2 123.6(3)
C18 C17 P2 120.7(3)
C18 C17 C22 120.0(4)
C22 C17 P2 119.2(3)
C19 C18 C17 119.4(4)
C18 C19 C20 120.9(5)
C21 C20 C19 119.7(4)
C22 C21 C20 119.9(5)
C21 C22 C17 120.0(4)
C24 C23 P2 121.5(3)
C28 C23 P2 118.5(3)
C28 C23 C24 119.9(4)
C25 C24 C23 119.4(4)
C26 C25 C24 120.6(4)
C25 C26 C27 119.8(4)
C26 C27 C28 120.6(4)
C23 C28 C27 119.7(4)
N5 C29 C30 177.8(6)
N6 C31 C32 178.4(7)

loop_
_geom_bond_atom_site_label_1
_geom_bond_atom_site_label_2
_geom_bond_distance
Sb1 F1 1.875(3)
Sb1 F2 1.875(3)
Sb1 F3 1.859(3)
Sb1 F4 1.875(3)
Sb1 F5 1.847(3)
Sb1 F6 1.882(3)
Sb2 F7 1.868(3)
Sb2 F8 1.844(4)
Sb2 F9 1.868(3)
Sb2 F10 1.870(3)
Sb2 F11 1.849(4)
Sb2 F12 1.865(3)
Rh1 Cl1 2.3613(12)
Rh1 P1 2.1348(11)
Rh1 P2 2.1945(11)
Rh1 N5 2.083(3)
P1 C1 1.861(4)
P1 C6 1.868(4)
P1 C11 1.832(4)
P2 C16 1.832(4)
P2 C17 1.823(4)
P2 C23 1.823(4)
N1 C1 1.327(5)
N1 C2 1.482(5)
N1 C4 1.445(5)
N2 C1 1.319(5)
N2 C3 1.471(5)
N2 C5 1.452(5)
N3 C6 1.328(5)
N3 C7 1.481(5)
N3 C9 1.461(5)
N4 C6 1.318(5)
N4 C8 1.475(5)
N4 C10 1.454(6)
N5 C29 1.135(6)
C2 C3 1.523(5)
C7 C8 1.516(7)
C11 C12 1.393(5)
C11 C16 1.391(6)
C12 C13 1.382(5)
C13 C14 1.386(6)
C14 C15 1.379(6)
C15 C16 1.402(5)
C17 C18 1.388(6)
C17 C22 1.399(6)
C18 C19 1.373(6)
C19 C20 1.391(7)
C20 C21 1.386(7)
C21 C22 1.377(6)
C23 C24 1.400(6)
C23 C28 1.384(5)
C24 C25 1.388(6)
C25 C26 1.376(7)
C26 C27 1.380(7)
C27 C28 1.389(6)
C29 C30 1.458(7)
N6 C31 1.110(7)
C31 C32 1.445(8)
